data_2217348
loop_
_publ_author_name
'Amarante, Tatiana R.'
'Coelho, Ana C.'
'Klinowski, Jacek'
'Gon\,calves, Isabel S.'
'Almeida Paz, Filipe A.'

_publ_section_title
;
 1-Hydroxy-1,1,3,3,3-pentaphenyldisiloxane, [Si~2~O(OH)(Ph)~5~], at 150
 K
;
_journal_coeditor_code TK2229
_journal_issue 1
_journal_name_full 'Acta Crystallographica Section E'
_journal_page_first o239
_journal_page_last o239
_journal_paper_doi 10.1107/S1600536807064987
_journal_volume 64
_journal_year 2008
_chemical_formula_iupac 'C30 H26 O2 Si2'
_chemical_formula_moiety 'C30 H26 O2 Si2'
_chemical_formula_sum 'C30 H26 O2 Si2'
_chemical_formula_weight 474.69
_chemical_name_systematic
;
1-hydroxy-1,1,3,3,3-pentaphenyldisiloxane
;
_space_group_IT_number 2
_symmetry_cell_setting triclinic
_symmetry_space_group_name_Hall '-P 1'
_symmetry_space_group_name_H-M 'P -1'
_atom_sites_solution_hydrogens geom
_atom_sites_solution_primary direct
_atom_sites_solution_secondary difmap
_audit_creation_method 'SHELXTL, manual editing plus enCIFer'
_cell_angle_alpha 65.270(3)
_cell_angle_beta 71.217(4)
_cell_angle_gamma 87.173(4)
_cell_formula_units_Z 8
_cell_length_a 15.0113(12)
_cell_length_b 19.9930(15)
_cell_length_c 20.1661(16)
_cell_measurement_reflns_used 8707
_cell_measurement_temperature 150(2)
_cell_measurement_theta_max 22.4
_cell_measurement_theta_min 2.4
_cell_volume 5178.7(7)
_computing_cell_refinement 'APEX2 (Bruker, 2006)'
_computing_data_collection 'APEX2 (Bruker, 2006)'
_computing_data_reduction 'SAINT-Plus (Bruker, 2005)'
_computing_molecular_graphics 'DIAMOND (Brandenburg, 2006)'
_computing_publication_material 'SHELXTL (Bruker, 2001)'
_computing_structure_refinement 'SHELXTL (Bruker, 2001)'
_computing_structure_solution 'SHELXTL (Bruker, 2001)'
_diffrn_ambient_temperature 150(2)
_diffrn_measured_fraction_theta_full 0.939
_diffrn_measured_fraction_theta_max 0.939
_diffrn_measurement_device_type 'Bruker X8 Kappa CCD APEXII'
_diffrn_measurement_method \w/\f
_diffrn_radiation_monochromator graphite
_diffrn_radiation_source 'fine-focus sealed tube'
_diffrn_radiation_type MoK\a
_diffrn_radiation_wavelength 0.71073
_diffrn_reflns_av_R_equivalents 0.120
_diffrn_reflns_av_sigmaI/netI 0.150
_diffrn_reflns_limit_h_max 18
_diffrn_reflns_limit_h_min -18
_diffrn_reflns_limit_k_max 23
_diffrn_reflns_limit_k_min -23
_diffrn_reflns_limit_l_max 22
_diffrn_reflns_limit_l_min -24
_diffrn_reflns_number 96391
_diffrn_reflns_theta_full 25.4
_diffrn_reflns_theta_max 25.4
_diffrn_reflns_theta_min 3.5
_diffrn_standards_number 0
_exptl_absorpt_coefficient_mu 0.162
_exptl_absorpt_correction_T_max 0.981
_exptl_absorpt_correction_T_min 0.923
_exptl_absorpt_correction_type multi-scan
_exptl_absorpt_process_details
;
(SADABS; Sheldrick, 1998)
;
_exptl_crystal_colour Colourless
_exptl_crystal_density_diffrn 1.218
_exptl_crystal_density_method 'not measured'
_exptl_crystal_description Prism
_exptl_crystal_F_000 2000
_exptl_crystal_size_max 0.30
_exptl_crystal_size_mid 0.22
_exptl_crystal_size_min 0.12
_refine_diff_density_max 0.56
_refine_diff_density_min -0.45
_refine_ls_extinction_method none
_refine_ls_goodness_of_fit_ref 1.02
_refine_ls_hydrogen_treatment constr
_refine_ls_matrix_type full
_refine_ls_number_parameters 1229
_refine_ls_number_reflns 17802
_refine_ls_number_restraints 0
_refine_ls_restrained_S_all 1.02
_refine_ls_R_factor_all 0.193
_refine_ls_R_factor_gt 0.079
_refine_ls_shift/su_max 0.003
_refine_ls_shift/su_mean 0.000
_refine_ls_structure_factor_coef Fsqd
_refine_ls_weighting_details 'calc w=1/[\s^2^(Fo^2^)+(0.1212P)^2^+1.2286P] where P=(Fo^2^+2Fc^2^)/3'
_refine_ls_weighting_scheme calc
_refine_ls_wR_factor_gt 0.188
_refine_ls_wR_factor_ref 0.250
_reflns_number_gt 8243
_reflns_number_total 17802
_reflns_threshold_expression I>2\s(I)
_cod_data_source_file tk2229.cif
_cod_data_source_block I
_cod_database_code 2217348
_cod_database_fobs_code 2217348

loop_
_symmetry_equiv_pos_as_xyz
'x, y, z'
'-x, -y, -z'

loop_
_atom_site_type_symbol
_atom_site_label
_atom_site_fract_x
_atom_site_fract_y
_atom_site_fract_z
_atom_site_U_iso_or_equiv
_atom_site_adp_type
_atom_site_calc_flag
_atom_site_refinement_flags
_atom_site_occupancy
Si Si1 0.39433(9) 0.28703(8) 0.47224(8) 0.0318(4) Uani d . 1
Si Si2 0.17139(9) 0.30287(8) 0.52914(8) 0.0326(4) Uani d . 1
O O2 0.4251(2) 0.2349(2) 0.54784(19) 0.0413(10) Uani d . 1
H H2 0.4691 0.2105 0.5349 0.062 Uiso calc R 1
O O1 0.2822(2) 0.28788(19) 0.50744(19) 0.0419(10) Uani d . 1
C C19 0.4559(3) 0.3818(3) 0.4276(3) 0.0329(13) Uani d . 1
C C20 0.5076(4) 0.4029(3) 0.4637(3) 0.0420(14) Uani d . 1
H H20 0.5103 0.3684 0.5125 0.050 Uiso calc R 1
C C21 0.5547(4) 0.4732(4) 0.4296(4) 0.0517(16) Uani d . 1
H H21 0.5889 0.4862 0.4555 0.062 Uiso calc R 1
C C22 0.5527(4) 0.5237(4) 0.3596(4) 0.0551(18) Uani d . 1
H H22 0.5863 0.5713 0.3364 0.066 Uiso calc R 1
C C23 0.5022(5) 0.5059(4) 0.3225(4) 0.0595(19) Uani d . 1
H H23 0.4995 0.5415 0.2741 0.071 Uiso calc R 1
C C24 0.4547(4) 0.4353(3) 0.3559(3) 0.0506(16) Uani d . 1
H H24 0.4207 0.4234 0.3293 0.061 Uiso calc R 1
C C25 0.4188(3) 0.2455(3) 0.4021(3) 0.0391(14) Uani d . 1
C C26 0.4959(4) 0.2714(3) 0.3332(3) 0.0529(16) Uani d . 1
H H26 0.5379 0.3120 0.3212 0.063 Uiso calc R 1
C C27 0.5125(5) 0.2385(4) 0.2814(4) 0.0619(19) Uani d . 1
H H27 0.5651 0.2569 0.2348 0.074 Uiso calc R 1
C C28 0.4525(5) 0.1800(4) 0.2984(4) 0.068(2) Uani d . 1
H H28 0.4632 0.1578 0.2633 0.082 Uiso calc R 1
C C29 0.3777(5) 0.1534(4) 0.3649(4) 0.0649(19) Uani d . 1
H H29 0.3374 0.1116 0.3775 0.078 Uiso calc R 1
C C30 0.3603(4) 0.1874(4) 0.4145(3) 0.0529(16) Uani d . 1
H H30 0.3054 0.1698 0.4593 0.064 Uiso calc R 1
C C1 0.0977(3) 0.2129(3) 0.5701(3) 0.0320(13) Uani d . 1
C C2 0.0202(4) 0.2062(3) 0.5481(3) 0.0483(16) Uani d . 1
H H2A 0.0049 0.2485 0.5103 0.058 Uiso calc R 1
C C3 -0.0346(4) 0.1397(4) 0.5801(4) 0.0532(17) Uani d . 1
H H3 -0.0859 0.1363 0.5634 0.064 Uiso calc R 1
C C4 -0.0148(4) 0.0791(3) 0.6355(3) 0.0495(16) Uani d . 1
H H4 -0.0532 0.0336 0.6588 0.059 Uiso calc R 1
C C5 0.0602(4) 0.0842(3) 0.6574(4) 0.062(2) Uani d . 1
H H5 0.0749 0.0415 0.6951 0.075 Uiso calc R 1
C C6 0.1154(4) 0.1500(3) 0.6263(3) 0.0509(17) Uani d . 1
H H6 0.1664 0.1522 0.6437 0.061 Uiso calc R 1
C C7 0.1419(4) 0.3688(3) 0.4433(3) 0.0447(15) Uani d . 1
C C8 0.1661(4) 0.3559(4) 0.3769(3) 0.0603(18) Uani d . 1
H H8 0.2024 0.3163 0.3740 0.072 Uiso calc R 1
C C9 0.1361(5) 0.4022(4) 0.3136(4) 0.074(2) Uani d . 1
H H9 0.1531 0.3947 0.2678 0.088 Uiso calc R 1
C C10 0.0810(5) 0.4589(4) 0.3203(4) 0.075(2) Uani d . 1
H H10 0.0600 0.4898 0.2787 0.090 Uiso calc R 1
C C11 0.0566(5) 0.4711(4) 0.3860(4) 0.068(2) Uani d . 1
H H11 0.0202 0.5105 0.3892 0.082 Uiso calc R 1
C C12 0.0854(4) 0.4258(3) 0.4468(3) 0.0527(17) Uani d . 1
H H12 0.0663 0.4333 0.4927 0.063 Uiso calc R 1
C C13 0.1444(4) 0.3414(3) 0.6026(3) 0.0382(14) Uani d . 1
C C14 0.0558(4) 0.3252(3) 0.6613(3) 0.0479(16) Uani d . 1
H H14 0.0094 0.2916 0.6655 0.057 Uiso calc R 1
C C15 0.0346(4) 0.3568(4) 0.7130(3) 0.0562(18) Uani d . 1
H H15 -0.0262 0.3456 0.7514 0.067 Uiso calc R 1
C C16 0.1008(5) 0.4044(3) 0.7096(4) 0.0553(17) Uani d . 1
H H16 0.0864 0.4259 0.7454 0.066 Uiso calc R 1
C C17 0.1884(4) 0.4205(3) 0.6532(4) 0.0514(16) Uani d . 1
H H17 0.2346 0.4537 0.6498 0.062 Uiso calc R 1
C C18 0.2099(4) 0.3884(3) 0.6013(3) 0.0407(14) Uani d . 1
H H18 0.2714 0.3991 0.5639 0.049 Uiso calc R 1
Si Si3 0.10190(9) 0.72672(8) 0.00913(8) 0.0274(4) Uani d . 1
Si Si4 0.32006(9) 0.69827(8) -0.02096(8) 0.0272(4) Uani d . 1
O O4 0.0753(2) 0.77425(19) -0.07009(18) 0.0372(9) Uani d . 1
H H4A 0.0448 0.8093 -0.0656 0.056 Uiso calc R 1
O O3 0.2148(2) 0.72493(18) -0.01884(18) 0.0353(9) Uani d . 1
C C49 0.0418(3) 0.6318(3) 0.0516(3) 0.0295(12) Uani d . 1
C C50 0.0627(4) 0.5732(3) 0.1106(3) 0.0466(15) Uani d . 1
H H50 0.1078 0.5820 0.1307 0.056 Uiso calc R 1
C C51 0.0192(4) 0.5019(3) 0.1410(4) 0.0551(17) Uani d . 1
H H51 0.0359 0.4628 0.1808 0.066 Uiso calc R 1
C C52 -0.0466(4) 0.4876(3) 0.1147(3) 0.0431(15) Uani d . 1
H H52 -0.0772 0.4391 0.1368 0.052 Uiso calc R 1
C C53 -0.0690(4) 0.5435(3) 0.0559(3) 0.0437(15) Uani d . 1
H H53 -0.1146 0.5338 0.0367 0.052 Uiso calc R 1
C C54 -0.0244(3) 0.6150(3) 0.0243(3) 0.0378(14) Uani d . 1
H H54 -0.0396 0.6533 -0.0169 0.045 Uiso calc R 1
C C55 0.0671(4) 0.7755(3) 0.0726(3) 0.0361(13) Uani d . 1
C C56 -0.0278(4) 0.7820(3) 0.1058(3) 0.0539(17) Uani d . 1
H H56 -0.0742 0.7595 0.0967 0.065 Uiso calc R 1
C C57 -0.0569(6) 0.8197(4) 0.1514(4) 0.071(2) Uani d . 1
H H57 -0.1223 0.8230 0.1736 0.085 Uiso calc R 1
C C58 0.0105(7) 0.8530(4) 0.1643(4) 0.088(3) Uani d . 1
H H58 -0.0083 0.8787 0.1961 0.106 Uiso calc R 1
C C59 0.1047(6) 0.8486(5) 0.1310(4) 0.096(3) Uani d . 1
H H59 0.1511 0.8711 0.1400 0.115 Uiso calc R 1
C C60 0.1320(5) 0.8115(4) 0.0844(4) 0.070(2) Uani d . 1
H H60 0.1974 0.8109 0.0598 0.084 Uiso calc R 1
C C31 0.4043(3) 0.7838(3) -0.0753(3) 0.0311(13) Uani d . 1
C C32 0.3773(4) 0.8529(3) -0.1120(3) 0.0436(15) Uani d . 1
H H32 0.3144 0.8569 -0.1132 0.052 Uiso calc R 1
C C33 0.4385(4) 0.9165(3) -0.1470(3) 0.0532(17) Uani d . 1
H H33 0.4178 0.9632 -0.1723 0.064 Uiso calc R 1
C C34 0.5300(4) 0.9123(3) -0.1453(3) 0.0521(17) Uani d . 1
H H34 0.5718 0.9560 -0.1680 0.062 Uiso calc R 1
C C35 0.5596(4) 0.8441(4) -0.1104(4) 0.063(2) Uani d . 1
H H35 0.6230 0.8405 -0.1105 0.075 Uiso calc R 1
C C36 0.4981(4) 0.7808(3) -0.0752(4) 0.0579(19) Uani d . 1
H H36 0.5195 0.7343 -0.0505 0.070 Uiso calc R 1
C C37 0.3436(3) 0.6322(3) -0.0666(3) 0.0337(13) Uani d . 1
C C38 0.4224(4) 0.5922(3) -0.0663(4) 0.0532(16) Uani d . 1
H H38 0.4625 0.5972 -0.0403 0.064 Uiso calc R 1
C C39 0.4440(4) 0.5446(4) -0.1034(4) 0.0636(19) Uani d . 1
H H39 0.4990 0.5189 -0.1037 0.076 Uiso calc R 1
C C40 0.3843(4) 0.5355(4) -0.1396(4) 0.0598(18) Uani d . 1
H H40 0.3980 0.5041 -0.1654 0.072 Uiso calc R 1
C C41 0.3058(4) 0.5724(3) -0.1374(3) 0.0466(15) Uani d . 1
H H41 0.2643 0.5657 -0.1617 0.056 Uiso calc R 1
C C42 0.2841(4) 0.6192(3) -0.1014(3) 0.0372(14) Uani d . 1
H H42 0.2276 0.6430 -0.1002 0.045 Uiso calc R 1
C C43 0.3256(3) 0.6524(3) 0.0794(3) 0.0378(14) Uani d . 1
C C44 0.3382(5) 0.6943(5) 0.1155(4) 0.080(2) Uani d . 1
H H44 0.3482 0.7467 0.0880 0.097 Uiso calc R 1
C C45 0.3365(6) 0.6608(7) 0.1920(5) 0.112(3) Uani d . 1
H H45 0.3440 0.6907 0.2166 0.135 Uiso calc R 1
C C46 0.3241(6) 0.5852(7) 0.2322(5) 0.095(3) Uani d . 1
H H46 0.3216 0.5627 0.2847 0.114 Uiso calc R 1
C C47 0.3155(6) 0.5438(5) 0.1971(4) 0.092(3) Uani d . 1
H H47 0.3102 0.4914 0.2236 0.111 Uiso calc R 1
C C48 0.3144(5) 0.5770(4) 0.1216(4) 0.068(2) Uani d . 1
H H48 0.3054 0.5463 0.0984 0.082 Uiso calc R 1
Si Si5 0.39510(9) 0.22194(8) 0.75524(8) 0.0318(4) Uani d . 1
Si Si6 0.60817(9) 0.19073(8) 0.70887(8) 0.0326(4) Uani d . 1
O O6 0.3913(3) 0.2745(2) 0.67015(19) 0.0435(10) Uani d . 1
H H6A 0.3880 0.2483 0.6473 0.065 Uiso calc R 1
O O5 0.5025(2) 0.2045(2) 0.75410(19) 0.0412(10) Uani d . 1
C C79 0.3205(3) 0.1320(3) 0.7994(3) 0.0337(13) Uani d . 1
C C80 0.2858(4) 0.1057(4) 0.7573(3) 0.0519(17) Uani d . 1
H H80 0.3013 0.1343 0.7031 0.062 Uiso calc R 1
C C81 0.2295(4) 0.0394(4) 0.7919(4) 0.0602(18) Uani d . 1
H H81 0.2068 0.0234 0.7616 0.072 Uiso calc R 1
C C82 0.2064(4) -0.0033(3) 0.8702(4) 0.0523(17) Uani d . 1
H H82 0.1667 -0.0484 0.8944 0.063 Uiso calc R 1
C C83 0.2413(4) 0.0200(3) 0.9129(3) 0.0512(16) Uani d . 1
H H83 0.2270 -0.0096 0.9669 0.061 Uiso calc R 1
C C84 0.2973(4) 0.0864(3) 0.8774(3) 0.0455(15) Uani d . 1
H H84 0.3208 0.1013 0.9081 0.055 Uiso calc R 1
C C85 0.3551(3) 0.2752(3) 0.8141(3) 0.0315(13) Uani d . 1
C C86 0.4014(4) 0.2800(4) 0.8621(3) 0.0558(17) Uani d . 1
H H86 0.4566 0.2552 0.8651 0.067 Uiso calc R 1
C C87 0.3686(5) 0.3203(4) 0.9057(4) 0.0641(19) Uani d . 1
H H87 0.4012 0.3223 0.9382 0.077 Uiso calc R 1
C C88 0.2898(4) 0.3569(3) 0.9019(3) 0.0538(17) Uani d . 1
H H88 0.2675 0.3843 0.9318 0.065 Uiso calc R 1
C C89 0.2435(4) 0.3540(3) 0.8552(3) 0.0516(17) Uani d . 1
H H89 0.1893 0.3801 0.8519 0.062 Uiso calc R 1
C C90 0.2745(4) 0.3130(3) 0.8117(3) 0.0401(14) Uani d . 1
H H90 0.2404 0.3108 0.7802 0.048 Uiso calc R 1
C C61 0.6837(3) 0.2802(3) 0.6537(3) 0.0361(13) Uani d . 1
C C62 0.7812(4) 0.2860(4) 0.6360(4) 0.0569(18) Uani d . 1
H H62 0.8115 0.2427 0.6556 0.068 Uiso calc R 1
C C63 0.8351(5) 0.3535(4) 0.5902(4) 0.077(2) Uani d . 1
H H63 0.9018 0.3555 0.5788 0.092 Uiso calc R 1
C C64 0.7950(5) 0.4176(4) 0.5610(4) 0.069(2) Uani d . 1
H H64 0.8328 0.4636 0.5295 0.083 Uiso calc R 1
C C65 0.6986(5) 0.4137(4) 0.5783(4) 0.0588(18) Uani d . 1
H H65 0.6693 0.4577 0.5590 0.071 Uiso calc R 1
C C66 0.6438(4) 0.3472(3) 0.6231(3) 0.0422(14) Uani d . 1
H H66 0.5773 0.3461 0.6339 0.051 Uiso calc R 1
C C67 0.6033(3) 0.1545(3) 0.6384(3) 0.0295(12) Uani d . 1
C C68 0.6517(4) 0.1908(3) 0.5588(3) 0.0465(15) Uani d . 1
H H68 0.6905 0.2355 0.5393 0.056 Uiso calc R 1
C C69 0.6450(4) 0.1638(4) 0.5074(4) 0.0585(18) Uani d . 1
H H69 0.6782 0.1903 0.4536 0.070 Uiso calc R 1
C C70 0.5910(4) 0.0994(4) 0.5339(4) 0.0547(17) Uani d . 1
H H70 0.5872 0.0805 0.4986 0.066 Uiso calc R 1
C C71 0.5417(4) 0.0613(3) 0.6119(4) 0.0499(16) Uani d . 1
H H71 0.5036 0.0165 0.6304 0.060 Uiso calc R 1
C C72 0.5480(3) 0.0888(3) 0.6630(3) 0.0398(15) Uani d . 1
H H72 0.5137 0.0622 0.7166 0.048 Uiso calc R 1
C C73 0.6498(3) 0.1209(3) 0.7858(3) 0.0327(13) Uani d . 1
C C74 0.7274(4) 0.0825(3) 0.7694(3) 0.0399(14) Uani d . 1
H H74 0.7623 0.0933 0.7169 0.048 Uiso calc R 1
C C75 0.7550(4) 0.0288(3) 0.8275(4) 0.0501(16) Uani d . 1
H H75 0.8095 0.0046 0.8144 0.060 Uiso calc R 1
C C76 0.7051(4) 0.0104(3) 0.9032(4) 0.0540(17) Uani d . 1
H H76 0.7230 -0.0279 0.9428 0.065 Uiso calc R 1
C C77 0.6286(4) 0.0474(4) 0.9224(3) 0.0618(19) Uani d . 1
H H77 0.5949 0.0357 0.9752 0.074 Uiso calc R 1
C C78 0.6005(4) 0.1019(3) 0.8645(3) 0.0516(17) Uani d . 1
H H78 0.5470 0.1267 0.8784 0.062 Uiso calc R 1
Si Si7 -0.10524(9) 0.23241(8) 0.26420(7) 0.0275(4) Uani d . 1
Si Si8 0.10227(9) 0.19132(8) 0.23385(8) 0.0299(4) Uani d . 1
O O8 -0.0967(2) 0.28293(19) 0.17544(18) 0.0388(9) Uani d . 1
H H8A -0.0986 0.2556 0.1536 0.058 Uiso calc R 1
O O7 -0.0038(2) 0.20801(19) 0.27514(19) 0.0361(9) Uani d . 1
C C109 -0.1486(3) 0.2906(3) 0.3164(3) 0.0297(13) Uani d . 1
C C110 -0.1053(4) 0.3012(4) 0.3632(3) 0.0522(16) Uani d . 1
H H110 -0.0496 0.2780 0.3684 0.063 Uiso calc R 1
C C111 -0.1414(5) 0.3449(4) 0.4029(4) 0.0674(19) Uani d . 1
H H111 -0.1098 0.3518 0.4338 0.081 Uiso calc R 1
C C112 -0.2219(4) 0.3774(3) 0.3969(3) 0.0548(17) Uani d . 1
H H112 -0.2476 0.4058 0.4252 0.066 Uiso calc R 1
C C113 -0.2662(4) 0.3696(3) 0.3507(3) 0.0565(18) Uani d . 1
H H113 -0.3212 0.3938 0.3453 0.068 Uiso calc R 1
C C114 -0.2301(4) 0.3256(3) 0.3112(3) 0.0469(16) Uani d . 1
H H114 -0.2621 0.3196 0.2801 0.056 Uiso calc R 1
C C115 -0.1853(3) 0.1465(3) 0.3054(3) 0.0303(12) Uani d . 1
C C116 -0.2596(4) 0.1439(4) 0.2796(4) 0.075(2) Uani d . 1
H H116 -0.2686 0.1866 0.2385 0.090 Uiso calc R 1
C C117 -0.3203(5) 0.0811(4) 0.3120(5) 0.092(3) Uani d . 1
H H117 -0.3702 0.0808 0.2927 0.110 Uiso calc R 1
C C118 -0.3098(4) 0.0181(3) 0.3724(3) 0.0527(17) Uani d . 1
H H118 -0.3522 -0.0253 0.3948 0.063 Uiso calc R 1
C C119 -0.2387(4) 0.0193(3) 0.3990(3) 0.0482(16) Uani d . 1
H H119 -0.2305 -0.0234 0.4405 0.058 Uiso calc R 1
C C120 -0.1776(4) 0.0827(3) 0.3658(3) 0.0458(16) Uani d . 1
H H120 -0.1280 0.0824 0.3855 0.055 Uiso calc R 1
C C91 0.1854(3) 0.2766(3) 0.1860(3) 0.0363(14) Uani d . 1
C C92 0.2685(4) 0.2761(3) 0.2036(4) 0.0566(18) Uani d . 1
H H92 0.2798 0.2328 0.2428 0.068 Uiso calc R 1
C C93 0.3339(4) 0.3369(4) 0.1653(4) 0.070(2) Uani d . 1
H H93 0.3893 0.3361 0.1785 0.084 Uiso calc R 1
C C94 0.3179(4) 0.4000(4) 0.1065(4) 0.062(2) Uani d . 1
H H94 0.3652 0.4408 0.0766 0.075 Uiso calc R 1
C C95 0.2345(5) 0.4033(3) 0.0916(3) 0.0529(17) Uani d . 1
H H95 0.2221 0.4474 0.0540 0.064 Uiso calc R 1
C C96 0.1686(4) 0.3422(3) 0.1319(3) 0.0380(14) Uani d . 1
H H96 0.1103 0.3451 0.1223 0.046 Uiso calc R 1
C C97 0.1013(3) 0.1585(3) 0.1601(3) 0.0274(12) Uani d . 1
C C98 0.0364(3) 0.1004(3) 0.1796(3) 0.0310(13) Uani d . 1
H H98 -0.0079 0.0790 0.2306 0.037 Uiso calc R 1
C C99 0.0336(4) 0.0725(3) 0.1275(3) 0.0364(14) Uani d . 1
H H99 -0.0115 0.0326 0.1431 0.044 Uiso calc R 1
C C100 0.0972(4) 0.1034(3) 0.0529(3) 0.0425(15) Uani d . 1
H H100 0.0966 0.0849 0.0167 0.051 Uiso calc R 1
C C101 0.1616(4) 0.1617(3) 0.0319(3) 0.0424(15) Uani d . 1
H H101 0.2050 0.1837 -0.0195 0.051 Uiso calc R 1
C C102 0.1639(4) 0.1884(3) 0.0843(3) 0.0386(14) Uani d . 1
H H102 0.2095 0.2282 0.0684 0.046 Uiso calc R 1
C C103 0.1380(3) 0.1166(3) 0.3122(3) 0.0322(13) Uani d . 1
C C104 0.2090(3) 0.0730(3) 0.2937(3) 0.0348(13) Uani d . 1
H H104 0.2396 0.0820 0.2411 0.042 Uiso calc R 1
C C105 0.2353(4) 0.0168(3) 0.3513(3) 0.0411(14) Uani d . 1
H H105 0.2853 -0.0111 0.3379 0.049 Uiso calc R 1
C C106 0.1891(4) 0.0014(3) 0.4280(4) 0.0473(16) Uani d . 1
H H106 0.2056 -0.0383 0.4675 0.057 Uiso calc R 1
C C107 0.1195(4) 0.0434(4) 0.4474(3) 0.0555(18) Uani d . 1
H H107 0.0886 0.0336 0.5002 0.067 Uiso calc R 1
C C108 0.0940(4) 0.1001(3) 0.3901(3) 0.0416(15) Uani d . 1
H H108 0.0453 0.1286 0.4043 0.050 Uiso calc R 1

loop_
_atom_site_aniso_label
_atom_site_aniso_U_11
_atom_site_aniso_U_22
_atom_site_aniso_U_33
_atom_site_aniso_U_12
_atom_site_aniso_U_13
_atom_site_aniso_U_23
Si1 0.0271(8) 0.0377(9) 0.0358(8) 0.0028(6) -0.0058(6) -0.0239(7)
Si2 0.0295(8) 0.0308(9) 0.0385(8) 0.0042(6) -0.0121(6) -0.0152(7)
O2 0.042(2) 0.044(2) 0.043(2) 0.0095(17) -0.0107(17) -0.0260(19)
O1 0.027(2) 0.047(2) 0.049(2) 0.0049(17) -0.0065(16) -0.0224(19)
C19 0.025(3) 0.039(3) 0.041(3) 0.007(2) -0.005(2) -0.027(3)
C20 0.038(3) 0.046(4) 0.042(3) -0.003(3) 0.002(3) -0.029(3)
C21 0.038(3) 0.060(5) 0.065(4) -0.006(3) 0.000(3) -0.046(4)
C22 0.044(4) 0.040(4) 0.077(5) -0.002(3) 0.008(3) -0.040(4)
C23 0.068(4) 0.035(4) 0.060(4) 0.007(3) -0.005(4) -0.018(4)
C24 0.059(4) 0.049(4) 0.060(4) 0.018(3) -0.028(3) -0.034(4)
C25 0.034(3) 0.038(4) 0.045(3) -0.004(3) -0.004(3) -0.024(3)
C26 0.056(4) 0.051(4) 0.059(4) 0.001(3) -0.009(3) -0.037(3)
C27 0.062(4) 0.071(5) 0.053(4) 0.012(4) -0.001(3) -0.041(4)
C28 0.076(5) 0.079(5) 0.079(5) 0.004(4) -0.019(4) -0.067(4)
C29 0.076(5) 0.059(5) 0.071(5) -0.014(4) -0.013(4) -0.044(4)
C30 0.056(4) 0.062(4) 0.046(4) -0.013(3) -0.005(3) -0.034(3)
C1 0.024(3) 0.035(3) 0.037(3) 0.003(2) -0.005(2) -0.018(3)
C2 0.048(4) 0.043(4) 0.057(4) 0.005(3) -0.026(3) -0.019(3)
C3 0.042(4) 0.060(5) 0.065(4) -0.008(3) -0.020(3) -0.031(4)
C4 0.051(4) 0.029(4) 0.060(4) -0.008(3) -0.006(3) -0.018(3)
C5 0.065(4) 0.029(4) 0.080(5) -0.004(3) -0.035(4) -0.003(3)
C6 0.049(4) 0.039(4) 0.063(4) -0.002(3) -0.027(3) -0.012(3)
C7 0.051(4) 0.038(4) 0.048(4) -0.003(3) -0.020(3) -0.017(3)
C8 0.082(5) 0.048(4) 0.048(4) 0.008(3) -0.016(3) -0.023(3)
C9 0.092(5) 0.090(6) 0.060(4) 0.022(5) -0.037(4) -0.044(4)
C10 0.106(6) 0.070(5) 0.062(5) 0.029(4) -0.048(4) -0.027(4)
C11 0.103(6) 0.055(5) 0.065(5) 0.023(4) -0.044(4) -0.032(4)
C12 0.068(4) 0.041(4) 0.052(4) 0.009(3) -0.030(3) -0.016(3)
C13 0.034(3) 0.036(3) 0.051(3) 0.016(3) -0.021(3) -0.021(3)
C14 0.044(4) 0.046(4) 0.056(4) 0.013(3) -0.014(3) -0.025(3)
C15 0.056(4) 0.069(5) 0.059(4) 0.027(4) -0.021(3) -0.042(4)
C16 0.075(5) 0.055(4) 0.065(4) 0.028(4) -0.037(4) -0.045(4)
C17 0.059(4) 0.044(4) 0.070(4) 0.008(3) -0.031(4) -0.034(4)
C18 0.037(3) 0.039(4) 0.052(4) 0.007(3) -0.017(3) -0.024(3)
Si3 0.0244(7) 0.0293(8) 0.0327(8) 0.0060(6) -0.0075(6) -0.0188(7)
Si4 0.0231(7) 0.0279(8) 0.0348(8) 0.0050(6) -0.0098(6) -0.0173(7)
O4 0.040(2) 0.034(2) 0.044(2) 0.0177(17) -0.0180(17) -0.0226(18)
O3 0.0254(19) 0.036(2) 0.042(2) 0.0046(15) -0.0100(15) -0.0148(17)
C49 0.023(3) 0.038(3) 0.031(3) 0.003(2) -0.002(2) -0.024(3)
C50 0.053(4) 0.043(4) 0.054(4) 0.007(3) -0.032(3) -0.019(3)
C51 0.070(4) 0.028(4) 0.067(4) 0.008(3) -0.031(4) -0.014(3)
C52 0.044(3) 0.032(4) 0.059(4) 0.007(3) -0.013(3) -0.028(3)
C53 0.039(3) 0.055(4) 0.043(3) -0.005(3) -0.007(3) -0.030(3)
C54 0.037(3) 0.040(4) 0.036(3) 0.002(3) -0.010(3) -0.018(3)
C55 0.041(3) 0.032(3) 0.035(3) 0.002(3) -0.001(2) -0.022(3)
C56 0.057(4) 0.065(4) 0.054(4) 0.023(3) -0.019(3) -0.041(4)
C57 0.083(5) 0.078(6) 0.069(5) 0.037(4) -0.021(4) -0.052(4)
C58 0.133(8) 0.055(5) 0.062(5) 0.002(5) 0.012(5) -0.045(4)
C59 0.103(7) 0.103(7) 0.088(6) -0.048(5) 0.014(5) -0.075(5)
C60 0.055(4) 0.092(6) 0.080(5) -0.016(4) 0.004(3) -0.069(5)
C31 0.027(3) 0.030(3) 0.037(3) 0.002(2) -0.007(2) -0.017(3)
C32 0.026(3) 0.038(4) 0.055(4) 0.008(3) -0.013(3) -0.011(3)
C33 0.049(4) 0.032(4) 0.064(4) 0.005(3) -0.013(3) -0.011(3)
C34 0.045(4) 0.036(4) 0.066(4) -0.007(3) -0.009(3) -0.019(3)
C35 0.032(3) 0.053(4) 0.089(5) -0.004(3) -0.027(3) -0.012(4)
C36 0.040(4) 0.039(4) 0.077(4) -0.002(3) -0.022(3) -0.006(3)
C37 0.025(3) 0.044(3) 0.038(3) 0.008(2) -0.008(2) -0.025(3)
C38 0.045(4) 0.055(4) 0.078(4) 0.013(3) -0.019(3) -0.048(4)
C39 0.049(4) 0.059(4) 0.097(5) 0.012(3) -0.011(4) -0.057(4)
C40 0.060(4) 0.064(5) 0.068(4) -0.003(4) -0.005(3) -0.051(4)
C41 0.052(4) 0.050(4) 0.046(3) 0.001(3) -0.019(3) -0.026(3)
C42 0.033(3) 0.040(3) 0.048(3) 0.004(2) -0.011(3) -0.028(3)
C43 0.041(3) 0.033(4) 0.045(3) 0.000(3) -0.019(3) -0.018(3)
C44 0.123(6) 0.080(6) 0.076(5) 0.027(5) -0.061(5) -0.049(5)
C45 0.137(8) 0.169(11) 0.084(7) 0.031(8) -0.060(6) -0.087(7)
C46 0.100(6) 0.134(9) 0.046(5) 0.005(6) -0.034(4) -0.024(6)
C47 0.113(7) 0.090(7) 0.056(5) 0.004(5) -0.038(5) -0.005(5)
C48 0.094(5) 0.067(5) 0.054(4) 0.011(4) -0.039(4) -0.024(4)
Si5 0.0277(8) 0.0379(9) 0.0314(8) 0.0137(7) -0.0084(6) -0.0185(7)
Si6 0.0244(8) 0.0336(9) 0.0439(9) 0.0089(6) -0.0094(6) -0.0224(7)
O6 0.051(2) 0.044(2) 0.039(2) 0.0153(19) -0.0158(18) -0.0208(19)
O5 0.0265(19) 0.053(2) 0.050(2) 0.0181(17) -0.0104(16) -0.030(2)
C79 0.026(3) 0.046(4) 0.038(3) 0.019(2) -0.012(2) -0.026(3)
C80 0.044(4) 0.073(5) 0.047(4) 0.003(3) -0.015(3) -0.034(4)
C81 0.056(4) 0.071(5) 0.075(5) 0.006(4) -0.035(4) -0.041(4)
C82 0.049(4) 0.042(4) 0.071(5) 0.003(3) -0.029(3) -0.021(4)
C83 0.059(4) 0.043(4) 0.051(4) 0.001(3) -0.019(3) -0.017(3)
C84 0.058(4) 0.039(4) 0.051(4) 0.009(3) -0.028(3) -0.023(3)
C85 0.029(3) 0.036(3) 0.031(3) 0.004(2) -0.005(2) -0.020(3)
C86 0.042(4) 0.083(5) 0.069(4) 0.021(3) -0.027(3) -0.053(4)
C87 0.068(5) 0.088(5) 0.067(4) 0.010(4) -0.033(4) -0.053(4)
C88 0.059(4) 0.052(4) 0.057(4) 0.003(3) -0.008(3) -0.038(3)
C89 0.052(4) 0.047(4) 0.056(4) 0.025(3) -0.008(3) -0.031(3)
C90 0.037(3) 0.044(4) 0.038(3) 0.009(3) -0.010(2) -0.018(3)
C61 0.035(3) 0.039(4) 0.046(3) 0.006(3) -0.012(3) -0.030(3)
C62 0.046(4) 0.048(4) 0.083(5) 0.004(3) -0.022(3) -0.033(4)
C63 0.050(4) 0.077(6) 0.099(6) -0.016(4) -0.026(4) -0.029(5)
C64 0.090(6) 0.042(4) 0.083(5) -0.011(4) -0.031(4) -0.030(4)
C65 0.077(5) 0.040(4) 0.067(4) 0.007(4) -0.022(4) -0.032(4)
C66 0.047(3) 0.034(4) 0.048(3) 0.007(3) -0.013(3) -0.022(3)
C67 0.026(3) 0.022(3) 0.040(3) 0.006(2) -0.013(2) -0.011(3)
C68 0.044(3) 0.034(4) 0.053(4) -0.009(3) 0.001(3) -0.022(3)
C69 0.063(4) 0.066(5) 0.048(4) 0.005(4) -0.007(3) -0.034(4)
C70 0.057(4) 0.064(5) 0.062(5) 0.017(4) -0.024(3) -0.043(4)
C71 0.043(4) 0.042(4) 0.077(5) 0.004(3) -0.032(3) -0.029(4)
C72 0.030(3) 0.044(4) 0.039(3) 0.002(3) -0.014(2) -0.010(3)
C73 0.033(3) 0.034(3) 0.044(3) 0.011(2) -0.015(2) -0.028(3)
C74 0.044(3) 0.045(4) 0.053(3) 0.015(3) -0.023(3) -0.037(3)
C75 0.060(4) 0.050(4) 0.076(5) 0.029(3) -0.046(4) -0.045(4)
C76 0.064(4) 0.050(4) 0.067(4) 0.022(3) -0.043(4) -0.029(4)
C77 0.064(4) 0.074(5) 0.042(4) 0.016(4) -0.018(3) -0.021(4)
C78 0.047(4) 0.062(4) 0.053(4) 0.026(3) -0.023(3) -0.029(3)
Si7 0.0222(7) 0.0313(9) 0.0310(8) 0.0079(6) -0.0080(6) -0.0162(7)
Si8 0.0242(8) 0.0279(9) 0.0442(9) 0.0078(6) -0.0136(6) -0.0203(7)
O8 0.044(2) 0.037(2) 0.039(2) 0.0120(18) -0.0152(17) -0.0194(18)
O7 0.0291(19) 0.041(2) 0.044(2) 0.0128(16) -0.0168(16) -0.0214(18)
C109 0.025(3) 0.028(3) 0.023(3) 0.003(2) 0.001(2) -0.006(2)
C110 0.041(3) 0.068(5) 0.070(4) 0.009(3) -0.023(3) -0.048(4)
C111 0.079(5) 0.080(5) 0.071(5) 0.004(4) -0.025(4) -0.056(4)
C112 0.063(4) 0.048(4) 0.054(4) 0.010(3) -0.002(3) -0.035(3)
C113 0.060(4) 0.058(4) 0.056(4) 0.031(3) -0.014(3) -0.035(4)
C114 0.047(4) 0.053(4) 0.039(3) 0.018(3) -0.010(3) -0.022(3)
C115 0.023(3) 0.038(3) 0.040(3) 0.005(2) -0.009(2) -0.028(3)
C116 0.071(5) 0.048(4) 0.098(5) -0.013(4) -0.059(4) 0.001(4)
C117 0.089(6) 0.066(5) 0.129(7) -0.019(4) -0.073(5) -0.020(5)
C118 0.053(4) 0.045(4) 0.063(4) -0.011(3) -0.015(3) -0.027(4)
C119 0.053(4) 0.037(4) 0.048(4) -0.007(3) -0.020(3) -0.009(3)
C120 0.044(3) 0.053(4) 0.040(3) -0.003(3) -0.021(3) -0.014(3)
C91 0.029(3) 0.038(4) 0.053(3) 0.012(2) -0.013(3) -0.031(3)
C92 0.040(4) 0.038(4) 0.097(5) 0.011(3) -0.027(3) -0.032(4)
C93 0.039(4) 0.055(5) 0.114(6) 0.003(3) -0.029(4) -0.031(5)
C94 0.039(4) 0.044(4) 0.086(5) -0.008(3) -0.009(3) -0.019(4)
C95 0.082(5) 0.028(4) 0.051(4) 0.002(3) -0.017(3) -0.021(3)
C96 0.040(3) 0.032(3) 0.045(3) -0.004(3) -0.015(3) -0.018(3)
C97 0.021(3) 0.018(3) 0.042(3) 0.007(2) -0.014(2) -0.010(2)
C98 0.031(3) 0.024(3) 0.039(3) 0.007(2) -0.015(2) -0.012(3)
C99 0.036(3) 0.023(3) 0.056(4) 0.010(2) -0.023(3) -0.018(3)
C100 0.050(4) 0.042(4) 0.050(4) 0.023(3) -0.028(3) -0.028(3)
C101 0.045(3) 0.043(4) 0.037(3) 0.008(3) -0.010(3) -0.018(3)
C102 0.038(3) 0.034(3) 0.043(3) 0.004(3) -0.009(3) -0.019(3)
C103 0.029(3) 0.027(3) 0.050(3) 0.002(2) -0.015(2) -0.023(3)
C104 0.033(3) 0.043(3) 0.047(3) 0.010(3) -0.022(3) -0.030(3)
C105 0.044(3) 0.042(4) 0.068(4) 0.023(3) -0.033(3) -0.042(3)
C106 0.057(4) 0.038(4) 0.061(4) 0.012(3) -0.037(3) -0.021(3)
C107 0.047(4) 0.069(5) 0.045(4) 0.007(3) -0.022(3) -0.015(3)
C108 0.034(3) 0.054(4) 0.046(3) 0.021(3) -0.015(3) -0.032(3)

loop_
_atom_type_symbol
_atom_type_description
_atom_type_scat_dispersion_real
_atom_type_scat_dispersion_imag
_atom_type_scat_source
C C 0.0033 0.0016 'International Tables Vol C Tables 4.2.6.8 and 6.1.1.4'
H H 0.0000 0.0000 'International Tables Vol C Tables 4.2.6.8 and 6.1.1.4'
O O 0.0106 0.0060 'International Tables Vol C Tables 4.2.6.8 and 6.1.1.4'
Si Si 0.0817 0.0704 'International Tables Vol C Tables 4.2.6.8 and 6.1.1.4'

loop_
_geom_angle_atom_site_label_1
_geom_angle_atom_site_label_2
_geom_angle_atom_site_label_3
_geom_angle
_geom_angle_publ_flag
O1 Si1 O2 104.17(18) ?
O1 Si1 C25 109.1(2) ?
O2 Si1 C25 111.2(2) ?
O1 Si1 C19 110.9(2) ?
O2 Si1 C19 109.2(2) ?
C25 Si1 C19 112.1(2) ?
O1 Si2 C7 112.3(2) ?
O1 Si2 C13 108.5(2) ?
C7 Si2 C13 109.1(3) ?
O1 Si2 C1 108.6(2) ?
C7 Si2 C1 108.2(2) ?
C13 Si2 C1 110.1(2) ?
Si1 O2 H2 109.5 ?
Si1 O1 Si2 169.5(2) yes
C24 C19 C20 116.3(5) ?
C24 C19 Si1 122.2(4) ?
C20 C19 Si1 121.5(4) ?
C21 C20 C19 121.4(6) ?
C21 C20 H20 119.3 ?
C19 C20 H20 119.3 ?
C22 C21 C20 120.8(6) ?
C22 C21 H21 119.6 ?
C20 C21 H21 119.6 ?
C21 C22 C23 120.0(6) ?
C21 C22 H22 120.0 ?
C23 C22 H22 120.0 ?
C22 C23 C24 119.9(6) ?
C22 C23 H23 120.1 ?
C24 C23 H23 120.1 ?
C23 C24 C19 121.7(6) ?
C23 C24 H24 119.1 ?
C19 C24 H24 119.1 ?
C30 C25 C26 115.7(5) ?
C30 C25 Si1 121.4(4) ?
C26 C25 Si1 122.8(4) ?
C25 C26 C27 121.4(6) ?
C25 C26 H26 119.3 ?
C27 C26 H26 119.3 ?
C28 C27 C26 119.6(6) ?
C28 C27 H27 120.2 ?
C26 C27 H27 120.2 ?
C29 C28 C27 120.3(6) ?
C29 C28 H28 119.8 ?
C27 C28 H28 119.8 ?
C28 C29 C30 119.7(6) ?
C28 C29 H29 120.1 ?
C30 C29 H29 120.1 ?
C25 C30 C29 123.2(6) ?
C25 C30 H30 118.4 ?
C29 C30 H30 118.4 ?
C6 C1 C2 116.6(5) ?
C6 C1 Si2 120.9(4) ?
C2 C1 Si2 122.5(4) ?
C3 C2 C1 121.6(5) ?
C3 C2 H2A 119.2 ?
C1 C2 H2A 119.2 ?
C4 C3 C2 119.9(5) ?
C4 C3 H3 120.1 ?
C2 C3 H3 120.1 ?
C5 C4 C3 119.5(5) ?
C5 C4 H4 120.3 ?
C3 C4 H4 120.3 ?
C4 C5 C6 121.4(5) ?
C4 C5 H5 119.3 ?
C6 C5 H5 119.3 ?
C5 C6 C1 121.0(5) ?
C5 C6 H6 119.5 ?
C1 C6 H6 119.5 ?
C12 C7 C8 118.6(5) ?
C12 C7 Si2 121.3(5) ?
C8 C7 Si2 119.5(5) ?
C7 C8 C9 119.9(6) ?
C7 C8 H8 120.1 ?
C9 C8 H8 120.1 ?
C10 C9 C8 118.6(7) ?
C10 C9 H9 120.7 ?
C8 C9 H9 120.7 ?
C11 C10 C9 121.4(6) ?
C11 C10 H10 119.3 ?
C9 C10 H10 119.3 ?
C12 C11 C10 119.4(7) ?
C12 C11 H11 120.3 ?
C10 C11 H11 120.3 ?
C11 C12 C7 122.0(6) ?
C11 C12 H12 119.0 ?
C7 C12 H12 119.0 ?
C18 C13 C14 116.5(5) ?
C18 C13 Si2 121.6(4) ?
C14 C13 Si2 121.9(4) ?
C15 C14 C13 121.6(6) ?
C15 C14 H14 119.2 ?
C13 C14 H14 119.2 ?
C16 C15 C14 120.6(6) ?
C16 C15 H15 119.7 ?
C14 C15 H15 119.7 ?
C15 C16 C17 118.8(6) ?
C15 C16 H16 120.6 ?
C17 C16 H16 120.6 ?
C16 C17 C18 120.6(6) ?
C16 C17 H17 119.7 ?
C18 C17 H17 119.7 ?
C13 C18 C17 121.9(5) ?
C13 C18 H18 119.1 ?
C17 C18 H18 119.1 ?
O3 Si3 O4 105.95(17) ?
O3 Si3 C55 109.9(2) ?
O4 Si3 C55 109.0(2) ?
O3 Si3 C49 110.2(2) ?
O4 Si3 C49 106.2(2) ?
C55 Si3 C49 115.1(2) ?
O3 Si4 C31 106.6(2) ?
O3 Si4 C37 108.1(2) ?
C31 Si4 C37 113.9(2) ?
O3 Si4 C43 110.2(2) ?
C31 Si4 C43 107.9(2) ?
C37 Si4 C43 110.2(2) ?
Si3 O4 H4A 109.5 ?
Si3 O3 Si4 161.2(2) yes
C50 C49 C54 116.3(5) ?
C50 C49 Si3 121.7(4) ?
C54 C49 Si3 122.0(4) ?
C49 C50 C51 121.6(5) ?
C49 C50 H50 119.2 ?
C51 C50 H50 119.2 ?
C52 C51 C50 120.8(5) ?
C52 C51 H51 119.6 ?
C50 C51 H51 119.6 ?
C51 C52 C53 119.7(5) ?
C51 C52 H52 120.1 ?
C53 C52 H52 120.1 ?
C52 C53 C54 119.6(5) ?
C52 C53 H53 120.2 ?
C54 C53 H53 120.2 ?
C49 C54 C53 121.9(5) ?
C49 C54 H54 119.0 ?
C53 C54 H54 119.0 ?
C60 C55 C56 116.9(5) ?
C60 C55 Si3 122.7(4) ?
C56 C55 Si3 120.3(4) ?
C57 C56 C55 122.5(7) ?
C57 C56 H56 118.8 ?
C55 C56 H56 118.8 ?
C56 C57 C58 118.9(7) ?
C56 C57 H57 120.6 ?
C58 C57 H57 120.6 ?
C59 C58 C57 119.8(7) ?
C59 C58 H58 120.1 ?
C57 C58 H58 120.1 ?
C58 C59 C60 120.0(7) ?
C58 C59 H59 120.0 ?
C60 C59 H59 120.0 ?
C55 C60 C59 121.9(6) ?
C55 C60 H60 119.1 ?
C59 C60 H60 119.1 ?
C32 C31 C36 116.7(5) ?
C32 C31 Si4 122.8(4) ?
C36 C31 Si4 120.3(4) ?
C31 C32 C33 122.2(5) ?
C31 C32 H32 118.9 ?
C33 C32 H32 118.9 ?
C32 C33 C34 120.0(5) ?
C32 C33 H33 120.0 ?
C34 C33 H33 120.0 ?
C35 C34 C33 119.2(5) ?
C35 C34 H34 120.4 ?
C33 C34 H34 120.4 ?
C34 C35 C36 120.6(5) ?
C34 C35 H35 119.7 ?
C36 C35 H35 119.7 ?
C35 C36 C31 121.3(5) ?
C35 C36 H36 119.4 ?
C31 C36 H36 119.4 ?
C42 C37 C38 116.6(5) ?
C42 C37 Si4 122.6(4) ?
C38 C37 Si4 120.8(4) ?
C37 C38 C39 121.8(6) ?
C37 C38 H38 119.1 ?
C39 C38 H38 119.1 ?
C40 C39 C38 119.3(6) ?
C40 C39 H39 120.4 ?
C38 C39 H39 120.4 ?
C41 C40 C39 118.8(6) ?
C41 C40 H40 120.6 ?
C39 C40 H40 120.6 ?
C40 C41 C42 122.3(6) ?
C40 C41 H41 118.8 ?
C42 C41 H41 118.8 ?
C41 C42 C37 121.0(5) ?
C41 C42 H42 119.5 ?
C37 C42 H42 119.5 ?
C44 C43 C48 116.6(6) ?
C44 C43 Si4 120.1(5) ?
C48 C43 Si4 123.2(5) ?
C43 C44 C45 120.7(8) ?
C43 C44 H44 119.7 ?
C45 C44 H44 119.7 ?
C46 C45 C44 120.6(9) ?
C46 C45 H45 119.7 ?
C44 C45 H45 119.7 ?
C47 C46 C45 119.4(8) ?
C47 C46 H46 120.3 ?
C45 C46 H46 120.3 ?
C46 C47 C48 120.2(8) ?
C46 C47 H47 119.9 ?
C48 C47 H47 119.9 ?
C43 C48 C47 122.5(8) ?
C43 C48 H48 118.8 ?
C47 C48 H48 118.8 ?
O6 Si5 O5 112.03(19) ?
O6 Si5 C85 106.6(2) ?
O5 Si5 C85 106.0(2) ?
O6 Si5 C79 111.8(2) ?
O5 Si5 C79 108.5(2) ?
C85 Si5 C79 111.8(2) ?
O5 Si6 C61 109.1(2) ?
O5 Si6 C73 105.4(2) ?
C61 Si6 C73 113.6(2) ?
O5 Si6 C67 110.4(2) ?
C61 Si6 C67 107.8(2) ?
C73 Si6 C67 110.5(2) ?
Si5 O6 H6A 109.5 ?
Si5 O5 Si6 149.0(2) yes
C84 C79 C80 115.5(5) ?
C84 C79 Si5 120.8(4) ?
C80 C79 Si5 123.7(4) ?
C81 C80 C79 122.2(6) ?
C81 C80 H80 118.9 ?
C79 C80 H80 118.9 ?
C82 C81 C80 120.1(6) ?
C82 C81 H81 120.0 ?
C80 C81 H81 120.0 ?
C83 C82 C81 119.2(6) ?
C83 C82 H82 120.4 ?
C81 C82 H82 120.4 ?
C82 C83 C84 119.9(6) ?
C82 C83 H83 120.0 ?
C84 C83 H83 120.0 ?
C83 C84 C79 123.0(6) ?
C83 C84 H84 118.5 ?
C79 C84 H84 118.5 ?
C86 C85 C90 116.8(5) ?
C86 C85 Si5 123.4(4) ?
C90 C85 Si5 119.8(4) ?
C87 C86 C85 121.5(5) ?
C87 C86 H86 119.3 ?
C85 C86 H86 119.3 ?
C88 C87 C86 120.3(6) ?
C88 C87 H87 119.8 ?
C86 C87 H87 119.8 ?
C89 C88 C87 119.6(6) ?
C89 C88 H88 120.2 ?
C87 C88 H88 120.2 ?
C88 C89 C90 120.9(5) ?
C88 C89 H89 119.5 ?
C90 C89 H89 119.5 ?
C89 C90 C85 120.8(5) ?
C89 C90 H90 119.6 ?
C85 C90 H90 119.6 ?
C62 C61 C66 116.0(5) ?
C62 C61 Si6 123.5(4) ?
C66 C61 Si6 120.4(4) ?
C63 C62 C61 121.3(6) ?
C63 C62 H62 119.4 ?
C61 C62 H62 119.4 ?
C64 C63 C62 121.7(6) ?
C64 C63 H63 119.2 ?
C62 C63 H63 119.2 ?
C63 C64 C65 118.3(6) ?
C63 C64 H64 120.8 ?
C65 C64 H64 120.8 ?
C64 C65 C66 120.9(6) ?
C64 C65 H65 119.5 ?
C66 C65 H65 119.5 ?
C65 C66 C61 121.8(5) ?
C65 C66 H66 119.1 ?
C61 C66 H66 119.1 ?
C68 C67 C72 115.8(5) ?
C68 C67 Si6 123.4(4) ?
C72 C67 Si6 120.8(4) ?
C69 C68 C67 122.3(5) ?
C69 C68 H68 118.8 ?
C67 C68 H68 118.8 ?
C70 C69 C68 120.0(6) ?
C70 C69 H69 120.0 ?
C68 C69 H69 120.0 ?
C69 C70 C71 120.1(6) ?
C69 C70 H70 120.0 ?
C71 C70 H70 120.0 ?
C70 C71 C72 119.7(6) ?
C70 C71 H71 120.2 ?
C72 C71 H71 120.2 ?
C71 C72 C67 122.1(5) ?
C71 C72 H72 118.9 ?
C67 C72 H72 118.9 ?
C74 C73 C78 116.5(5) ?
C74 C73 Si6 122.6(4) ?
C78 C73 Si6 120.9(4) ?
C75 C74 C73 121.6(5) ?
C75 C74 H74 119.2 ?
C73 C74 H74 119.2 ?
C76 C75 C74 120.7(5) ?
C76 C75 H75 119.7 ?
C74 C75 H75 119.7 ?
C75 C76 C77 119.9(5) ?
C75 C76 H76 120.1 ?
C77 C76 H76 120.1 ?
C76 C77 C78 120.0(6) ?
C76 C77 H77 120.0 ?
C78 C77 H77 120.0 ?
C77 C78 C73 121.3(5) ?
C77 C78 H78 119.4 ?
C73 C78 H78 119.4 ?
O8 Si7 O7 113.08(18) ?
O8 Si7 C109 106.2(2) ?
O7 Si7 C109 106.6(2) ?
O8 Si7 C115 111.2(2) ?
O7 Si7 C115 107.6(2) ?
C109 Si7 C115 112.1(2) ?
O7 Si8 C91 110.1(2) ?
O7 Si8 C97 110.42(19) ?
C91 Si8 C97 109.1(2) ?
O7 Si8 C103 106.7(2) ?
C91 Si8 C103 111.1(2) ?
C97 Si8 C103 109.4(2) ?
Si7 O8 H8A 109.5 ?
Si7 O7 Si8 145.1(2) yes
C110 C109 C114 116.5(5) ?
C110 C109 Si7 123.7(4) ?
C114 C109 Si7 119.7(4) ?
C109 C110 C111 122.0(6) ?
C109 C110 H110 119.0 ?
C111 C110 H110 119.0 ?
C112 C111 C110 119.6(6) ?
C112 C111 H111 120.2 ?
C110 C111 H111 120.2 ?
C111 C112 C113 120.5(6) ?
C111 C112 H112 119.7 ?
C113 C112 H112 119.7 ?
C112 C113 C114 119.7(6) ?
C112 C113 H113 120.2 ?
C114 C113 H113 120.2 ?
C109 C114 C113 121.7(6) ?
C109 C114 H114 119.2 ?
C113 C114 H114 119.2 ?
C120 C115 C116 115.9(5) ?
C120 C115 Si7 122.4(4) ?
C116 C115 Si7 121.7(4) ?
C117 C116 C115 121.4(6) ?
C117 C116 H116 119.3 ?
C115 C116 H116 119.3 ?
C116 C117 C118 120.8(6) ?
C116 C117 H117 119.6 ?
C118 C117 H117 119.6 ?
C119 C118 C117 118.9(6) ?
C119 C118 H118 120.5 ?
C117 C118 H118 120.5 ?
C118 C119 C120 119.8(5) ?
C118 C119 H119 120.1 ?
C120 C119 H119 120.1 ?
C115 C120 C119 123.1(5) ?
C115 C120 H120 118.4 ?
C119 C120 H120 118.4 ?
C96 C91 C92 117.7(5) ?
C96 C91 Si8 122.0(4) ?
C92 C91 Si8 120.3(4) ?
C93 C92 C91 121.3(6) ?
C93 C92 H92 119.4 ?
C91 C92 H92 119.4 ?
C92 C93 C94 119.2(6) ?
C92 C93 H93 120.4 ?
C94 C93 H93 120.4 ?
C95 C94 C93 120.4(6) ?
C95 C94 H94 119.8 ?
C93 C94 H94 119.8 ?
C94 C95 C96 119.5(6) ?
C94 C95 H95 120.3 ?
C96 C95 H95 120.3 ?
C95 C96 C91 121.6(5) ?
C95 C96 H96 119.2 ?
C91 C96 H96 119.2 ?
C98 C97 C102 116.2(5) ?
C98 C97 Si8 120.1(4) ?
C102 C97 Si8 123.7(4) ?
C97 C98 C99 122.7(5) ?
C97 C98 H98 118.6 ?
C99 C98 H98 118.6 ?
C100 C99 C98 119.4(5) ?
C100 C99 H99 120.3 ?
C98 C99 H99 120.3 ?
C101 C100 C99 118.9(6) ?
C101 C100 H100 120.5 ?
C99 C100 H100 120.5 ?
C102 C101 C100 121.0(5) ?
C102 C101 H101 119.5 ?
C100 C101 H101 119.5 ?
C101 C102 C97 121.8(5) ?
C101 C102 H102 119.1 ?
C97 C102 H102 119.1 ?
C108 C103 C104 117.4(5) ?
C108 C103 Si8 122.4(4) ?
C104 C103 Si8 120.2(4) ?
C105 C104 C103 120.7(5) ?
C105 C104 H104 119.6 ?
C103 C104 H104 119.6 ?
C106 C105 C104 120.2(5) ?
C106 C105 H105 119.9 ?
C104 C105 H105 119.9 ?
C107 C106 C105 120.0(5) ?
C107 C106 H106 120.0 ?
C105 C106 H106 120.0 ?
C106 C107 C108 120.0(6) ?
C106 C107 H107 120.0 ?
C108 C107 H107 120.0 ?
C107 C108 C103 121.7(5) ?
C107 C108 H108 119.1 ?
C103 C108 H108 119.1 ?

loop_
_geom_bond_atom_site_label_1
_geom_bond_atom_site_label_2
_geom_bond_distance
_geom_bond_publ_flag
Si1 O1 1.605(3) yes
Si1 O2 1.643(4) yes
Si1 C19 1.861(5) yes
Si1 C25 1.856(6) yes
Si2 O1 1.625(3) yes
Si2 C1 1.872(5) yes
Si2 C7 1.860(5) yes
Si2 C13 1.868(6) yes
O2 H2 0.8400 ?
C19 C24 1.398(7) ?
C19 C20 1.402(7) ?
C20 C21 1.388(8) ?
C20 H20 0.9500 ?
C21 C22 1.358(8) ?
C21 H21 0.9500 ?
C22 C23 1.370(9) ?
C22 H22 0.9500 ?
C23 C24 1.395(8) ?
C23 H23 0.9500 ?
C24 H24 0.9500 ?
C25 C30 1.378(8) ?
C25 C26 1.400(7) ?
C26 C27 1.406(9) ?
C26 H26 0.9500 ?
C27 C28 1.367(9) ?
C27 H27 0.9500 ?
C28 C29 1.355(8) ?
C28 H28 0.9500 ?
C29 C30 1.383(9) ?
C29 H29 0.9500 ?
C30 H30 0.9500 ?
C1 C6 1.381(7) ?
C1 C2 1.402(7) ?
C2 C3 1.381(8) ?
C2 H2A 0.9500 ?
C3 C4 1.360(8) ?
C3 H3 0.9500 ?
C4 C5 1.358(8) ?
C4 H4 0.9500 ?
C5 C6 1.375(8) ?
C5 H5 0.9500 ?
C6 H6 0.9500 ?
C7 C12 1.398(8) ?
C7 C8 1.399(8) ?
C8 C9 1.424(8) ?
C8 H8 0.9500 ?
C9 C10 1.397(9) ?
C9 H9 0.9500 ?
C10 C11 1.377(9) ?
C10 H10 0.9500 ?
C11 C12 1.372(8) ?
C11 H11 0.9500 ?
C12 H12 0.9500 ?
C13 C18 1.380(7) ?
C13 C14 1.409(7) ?
C14 C15 1.381(8) ?
C14 H14 0.9500 ?
C15 C16 1.376(8) ?
C15 H15 0.9500 ?
C16 C17 1.378(8) ?
C16 H16 0.9500 ?
C17 C18 1.391(8) ?
C17 H17 0.9500 ?
C18 H18 0.9500 ?
Si3 O3 1.608(3) yes
Si3 O4 1.648(3) yes
Si3 C49 1.860(5) yes
Si3 C55 1.851(5) yes
Si4 O3 1.636(3) yes
Si4 C31 1.864(5) yes
Si4 C37 1.866(6) yes
Si4 C43 1.868(5) yes
O4 H4A 0.8400 ?
C49 C50 1.387(7) ?
C49 C54 1.393(7) ?
C50 C51 1.392(8) ?
C50 H50 0.9500 ?
C51 C52 1.354(8) ?
C51 H51 0.9500 ?
C52 C53 1.370(7) ?
C52 H52 0.9500 ?
C53 C54 1.398(7) ?
C53 H53 0.9500 ?
C54 H54 0.9500 ?
C55 C60 1.372(8) ?
C55 C56 1.391(7) ?
C56 C57 1.376(9) ?
C56 H56 0.9500 ?
C57 C58 1.384(10) ?
C57 H57 0.9500 ?
C58 C59 1.372(10) ?
C58 H58 0.9500 ?
C59 C60 1.380(10) ?
C59 H59 0.9500 ?
C60 H60 0.9500 ?
C31 C32 1.380(7) ?
C31 C36 1.408(7) ?
C32 C33 1.381(8) ?
C32 H32 0.9500 ?
C33 C34 1.381(8) ?
C33 H33 0.9500 ?
C34 C35 1.377(8) ?
C34 H34 0.9500 ?
C35 C36 1.378(8) ?
C35 H35 0.9500 ?
C36 H36 0.9500 ?
C37 C42 1.392(7) ?
C37 C38 1.394(7) ?
C38 C39 1.408(9) ?
C38 H38 0.9500 ?
C39 C40 1.383(9) ?
C39 H39 0.9500 ?
C40 C41 1.357(8) ?
C40 H40 0.9500 ?
C41 C42 1.376(8) ?
C41 H41 0.9500 ?
C42 H42 0.9500 ?
C43 C44 1.373(9) ?
C43 C48 1.373(8) ?
C44 C45 1.394(10) ?
C44 H44 0.9500 ?
C45 C46 1.372(12) ?
C45 H45 0.9500 ?
C46 C47 1.329(12) ?
C46 H46 0.9500 ?
C47 C48 1.387(9) ?
C47 H47 0.9500 ?
C48 H48 0.9500 ?
Si5 O5 1.627(3) yes
Si5 O6 1.612(3) yes
Si5 C79 1.870(6) yes
Si5 C85 1.855(5) yes
Si6 O5 1.631(3) yes
Si6 C61 1.856(5) yes
Si6 C67 1.866(6) yes
Si6 C73 1.863(5) yes
O6 H6A 0.8400 ?
C79 C84 1.382(7) ?
C79 C80 1.399(8) ?
C80 C81 1.383(8) ?
C80 H80 0.9500 ?
C81 C82 1.375(8) ?
C81 H81 0.9500 ?
C82 C83 1.373(8) ?
C82 H82 0.9500 ?
C83 C84 1.381(8) ?
C83 H83 0.9500 ?
C84 H84 0.9500 ?
C85 C86 1.394(7) ?
C85 C90 1.398(7) ?
C86 C87 1.394(9) ?
C86 H86 0.9500 ?
C87 C88 1.367(8) ?
C87 H87 0.9500 ?
C88 C89 1.359(8) ?
C88 H88 0.9500 ?
C89 C90 1.398(8) ?
C89 H89 0.9500 ?
C90 H90 0.9500 ?
C61 C62 1.389(7) ?
C61 C66 1.413(7) ?
C62 C63 1.384(9) ?
C62 H62 0.9500 ?
C63 C64 1.369(9) ?
C63 H63 0.9500 ?
C64 C65 1.373(8) ?
C64 H64 0.9500 ?
C65 C66 1.373(8) ?
C65 H65 0.9500 ?
C66 H66 0.9500 ?
C67 C68 1.399(7) ?
C67 C72 1.399(7) ?
C68 C69 1.383(8) ?
C68 H68 0.9500 ?
C69 C70 1.361(9) ?
C69 H69 0.9500 ?
C70 C71 1.381(8) ?
C70 H70 0.9500 ?
C71 C72 1.384(8) ?
C71 H71 0.9500 ?
C72 H72 0.9500 ?
C73 C74 1.390(7) ?
C73 C78 1.407(7) ?
C74 C75 1.385(7) ?
C74 H74 0.9500 ?
C75 C76 1.360(8) ?
C75 H75 0.9500 ?
C76 C77 1.371(8) ?
C76 H76 0.9500 ?
C77 C78 1.392(7) ?
C77 H77 0.9500 ?
C78 H78 0.9500 ?
Si7 O7 1.631(3) yes
Si7 O8 1.610(3) yes
Si7 C109 1.842(5) yes
Si7 C115 1.859(5) yes
Si8 O7 1.632(3) yes
Si8 C91 1.859(5) yes
Si8 C97 1.865(5) yes
Si8 C103 1.873(5) yes
O8 H8A 0.8400 ?
C109 C110 1.390(7) ?
C109 C114 1.392(7) ?
C110 C111 1.399(9) ?
C110 H110 0.9500 ?
C111 C112 1.360(8) ?
C111 H111 0.9500 ?
C112 C113 1.368(8) ?
C112 H112 0.9500 ?
C113 C114 1.399(8) ?
C113 H113 0.9500 ?
C114 H114 0.9500 ?
C115 C120 1.378(7) ?
C115 C116 1.386(7) ?
C116 C117 1.369(9) ?
C116 H116 0.9500 ?
C117 C118 1.385(8) ?
C117 H117 0.9500 ?
C118 C119 1.345(8) ?
C118 H118 0.9500 ?
C119 C120 1.381(8) ?
C119 H119 0.9500 ?
C120 H120 0.9500 ?
C91 C96 1.386(7) ?
C91 C92 1.400(7) ?
C92 C93 1.371(8) ?
C92 H92 0.9500 ?
C93 C94 1.399(8) ?
C93 H93 0.9500 ?
C94 C95 1.370(8) ?
C94 H94 0.9500 ?
C95 C96 1.379(7) ?
C95 H95 0.9500 ?
C96 H96 0.9500 ?
C97 C98 1.391(7) ?
C97 C102 1.393(7) ?
C98 C99 1.392(7) ?
C98 H98 0.9500 ?
C99 C100 1.383(7) ?
C99 H99 0.9500 ?
C100 C101 1.380(8) ?
C100 H100 0.9500 ?
C101 C102 1.379(8) ?
C101 H101 0.9500 ?
C102 H102 0.9500 ?
C103 C108 1.390(7) ?
C103 C104 1.400(7) ?
C104 C105 1.389(7) ?
C104 H104 0.9500 ?
C105 C106 1.379(8) ?
C105 H105 0.9500 ?
C106 C107 1.370(8) ?
C106 H106 0.9500 ?
C107 C108 1.383(7) ?
C107 H107 0.9500 ?
C108 H108 0.9500 ?

loop_
_geom_hbond_atom_site_label_D
_geom_hbond_atom_site_label_H
_geom_hbond_atom_site_label_A
_geom_hbond_site_symmetry_A
_geom_hbond_distance_DH
_geom_hbond_distance_HA
_geom_hbond_distance_DA
_geom_hbond_angle_DHA
O6 H6A O2 . 0.84 2.03 2.785(5) 149
O8 H8A O4 2_565 0.84 1.94 2.735(5) 158
O2 H2 Cg(C67-C72) . 0.84 2.66 3.355(5) 142
O4 H4A Cg(C97-C102) . 0.84 2.61 3.249(5) 134

loop_
_geom_torsion_atom_site_label_1
_geom_torsion_atom_site_label_2
_geom_torsion_atom_site_label_3
_geom_torsion_atom_site_label_4
_geom_torsion
O2 Si1 O1 Si2 156.0(15)
C25 Si1 O1 Si2 -85.2(16)
C19 Si1 O1 Si2 38.7(16)
C7 Si2 O1 Si1 20.3(16)
C13 Si2 O1 Si1 -100.4(16)
C1 Si2 O1 Si1 139.9(15)
O1 Si1 C19 C24 -75.4(4)
O2 Si1 C19 C24 170.4(4)
C25 Si1 C19 C24 46.7(5)
O1 Si1 C19 C20 105.7(4)
O2 Si1 C19 C20 -8.5(5)
C25 Si1 C19 C20 -132.2(4)
C24 C19 C20 C21 -0.1(7)
Si1 C19 C20 C21 178.9(4)
C19 C20 C21 C22 -0.4(8)
C20 C21 C22 C23 1.2(8)
C21 C22 C23 C24 -1.5(9)
C22 C23 C24 C19 0.9(9)
C20 C19 C24 C23 -0.2(8)
Si1 C19 C24 C23 -179.1(4)
O1 Si1 C25 C30 -36.8(5)
O2 Si1 C25 C30 77.5(5)
C19 Si1 C25 C30 -160.0(5)
O1 Si1 C25 C26 142.1(5)
O2 Si1 C25 C26 -103.6(5)
C19 Si1 C25 C26 18.9(5)
C30 C25 C26 C27 -1.2(8)
Si1 C25 C26 C27 179.8(5)
C25 C26 C27 C28 -0.1(9)
C26 C27 C28 C29 -0.4(10)
C27 C28 C29 C30 2.2(11)
C26 C25 C30 C29 3.1(9)
Si1 C25 C30 C29 -177.9(5)
C28 C29 C30 C25 -3.8(10)
O1 Si2 C1 C6 47.1(5)
C7 Si2 C1 C6 169.3(4)
C13 Si2 C1 C6 -71.5(5)
O1 Si2 C1 C2 -135.5(4)
C7 Si2 C1 C2 -13.3(5)
C13 Si2 C1 C2 105.9(5)
C6 C1 C2 C3 -1.1(9)
Si2 C1 C2 C3 -178.6(5)
C1 C2 C3 C4 1.4(9)
C2 C3 C4 C5 -1.7(10)
C3 C4 C5 C6 1.8(11)
C4 C5 C6 C1 -1.6(11)
C2 C1 C6 C5 1.2(9)
Si2 C1 C6 C5 178.8(5)
O1 Si2 C7 C12 -135.9(5)
C13 Si2 C7 C12 -15.6(6)
C1 Si2 C7 C12 104.3(5)
O1 Si2 C7 C8 52.5(6)
C13 Si2 C7 C8 172.8(5)
C1 Si2 C7 C8 -67.4(5)
C12 C7 C8 C9 2.3(9)
Si2 C7 C8 C9 174.2(5)
C7 C8 C9 C10 -1.3(10)
C8 C9 C10 C11 0.8(12)
C9 C10 C11 C12 -1.2(12)
C10 C11 C12 C7 2.3(10)
C8 C7 C12 C11 -2.9(9)
Si2 C7 C12 C11 -174.6(5)
O1 Si2 C13 C18 35.2(5)
C7 Si2 C13 C18 -87.4(4)
C1 Si2 C13 C18 153.9(4)
O1 Si2 C13 C14 -145.8(4)
C7 Si2 C13 C14 91.5(5)
C1 Si2 C13 C14 -27.1(5)
C18 C13 C14 C15 2.3(7)
Si2 C13 C14 C15 -176.7(4)
C13 C14 C15 C16 -1.3(9)
C14 C15 C16 C17 0.5(9)
C15 C16 C17 C18 -0.7(8)
C14 C13 C18 C17 -2.6(7)
Si2 C13 C18 C17 176.4(4)
C16 C17 C18 C13 1.9(8)
O4 Si3 O3 Si4 -153.8(8)
C55 Si3 O3 Si4 88.6(8)
C49 Si3 O3 Si4 -39.4(9)
C31 Si4 O3 Si3 -151.4(8)
C37 Si4 O3 Si3 85.9(8)
C43 Si4 O3 Si3 -34.5(9)
O3 Si3 C49 C50 53.4(5)
O4 Si3 C49 C50 167.7(4)
C55 Si3 C49 C50 -71.6(5)
O3 Si3 C49 C54 -124.5(4)
O4 Si3 C49 C54 -10.2(5)
C55 Si3 C49 C54 110.5(4)
C54 C49 C50 C51 -0.5(8)
Si3 C49 C50 C51 -178.5(5)
C49 C50 C51 C52 -1.2(9)
C50 C51 C52 C53 1.8(9)
C51 C52 C53 C54 -0.8(8)
C50 C49 C54 C53 1.5(7)
Si3 C49 C54 C53 179.5(4)
C52 C53 C54 C49 -0.9(8)
O3 Si3 C55 C60 7.2(6)
O4 Si3 C55 C60 -108.5(5)
C49 Si3 C55 C60 132.4(5)
O3 Si3 C55 C56 -178.1(4)
O4 Si3 C55 C56 66.2(5)
C49 Si3 C55 C56 -52.9(5)
C60 C55 C56 C57 -2.8(9)
Si3 C55 C56 C57 -177.9(5)
C55 C56 C57 C58 0.4(10)
C56 C57 C58 C59 0.8(11)
C57 C58 C59 C60 0.4(12)
C56 C55 C60 C59 4.0(10)
Si3 C55 C60 C59 179.0(6)
C58 C59 C60 C55 -3.0(12)
O3 Si4 C31 C32 -6.4(5)
C37 Si4 C31 C32 112.6(5)
C43 Si4 C31 C32 -124.7(5)
O3 Si4 C31 C36 168.4(5)
C37 Si4 C31 C36 -72.5(5)
C43 Si4 C31 C36 50.1(5)
C36 C31 C32 C33 -0.1(9)
Si4 C31 C32 C33 174.9(5)
C31 C32 C33 C34 -0.8(10)
C32 C33 C34 C35 1.9(10)
C33 C34 C35 C36 -2.2(10)
C34 C35 C36 C31 1.3(11)
C32 C31 C36 C35 -0.2(9)
Si4 C31 C36 C35 -175.3(5)
O3 Si4 C37 C42 8.2(5)
C31 Si4 C37 C42 -110.0(4)
C43 Si4 C37 C42 128.6(4)
O3 Si4 C37 C38 -170.8(4)
C31 Si4 C37 C38 71.0(5)
C43 Si4 C37 C38 -50.4(5)
C42 C37 C38 C39 3.9(8)
Si4 C37 C38 C39 -177.0(5)
C37 C38 C39 C40 -1.8(9)
C38 C39 C40 C41 -0.7(10)
C39 C40 C41 C42 0.8(9)
C40 C41 C42 C37 1.5(8)
C38 C37 C42 C41 -3.8(8)
Si4 C37 C42 C41 177.2(4)
O3 Si4 C43 C44 -80.0(5)
C31 Si4 C43 C44 36.0(6)
C37 Si4 C43 C44 160.9(5)
O3 Si4 C43 C48 97.7(5)
C31 Si4 C43 C48 -146.3(5)
C37 Si4 C43 C48 -21.4(6)
C48 C43 C44 C45 -1.9(10)
Si4 C43 C44 C45 175.9(6)
C43 C44 C45 C46 1.3(13)
C44 C45 C46 C47 1.4(14)
C45 C46 C47 C48 -3.3(13)
C44 C43 C48 C47 0.0(10)
Si4 C43 C48 C47 -177.8(5)
C46 C47 C48 C43 2.7(12)
O6 Si5 O5 Si6 -33.0(6)
C85 Si5 O5 Si6 -148.9(5)
C79 Si5 O5 Si6 90.9(5)
C61 Si6 O5 Si5 92.5(5)
C73 Si6 O5 Si5 -145.2(5)
C67 Si6 O5 Si5 -25.8(6)
O6 Si5 C79 C84 -165.6(4)
O5 Si5 C79 C84 70.3(4)
C85 Si5 C79 C84 -46.2(4)
O6 Si5 C79 C80 15.2(5)
O5 Si5 C79 C80 -108.8(4)
C85 Si5 C79 C80 134.6(4)
C84 C79 C80 C81 1.9(8)
Si5 C79 C80 C81 -178.9(4)
C79 C80 C81 C82 -0.4(9)
C80 C81 C82 C83 -1.3(9)
C81 C82 C83 C84 1.4(9)
C82 C83 C84 C79 0.2(9)
C80 C79 C84 C83 -1.8(8)
Si5 C79 C84 C83 179.0(4)
O6 Si5 C85 C86 -134.3(5)
O5 Si5 C85 C86 -14.7(5)
C79 Si5 C85 C86 103.3(5)
O6 Si5 C85 C90 45.9(4)
O5 Si5 C85 C90 165.4(4)
C79 Si5 C85 C90 -76.6(4)
C90 C85 C86 C87 0.3(9)
Si5 C85 C86 C87 -179.6(5)
C85 C86 C87 C88 -0.5(10)
C86 C87 C88 C89 -0.1(10)
C87 C88 C89 C90 1.0(9)
C88 C89 C90 C85 -1.3(9)
C86 C85 C90 C89 0.6(8)
Si5 C85 C90 C89 -179.5(4)
O5 Si6 C61 C62 152.4(5)
C73 Si6 C61 C62 35.1(6)
C67 Si6 C61 C62 -87.7(5)
O5 Si6 C61 C66 -31.3(5)
C73 Si6 C61 C66 -148.6(4)
C67 Si6 C61 C66 88.6(5)
C66 C61 C62 C63 -0.8(9)
Si6 C61 C62 C63 175.6(6)
C61 C62 C63 C64 0.5(11)
C62 C63 C64 C65 0.2(11)
C63 C64 C65 C66 -0.7(10)
C64 C65 C66 C61 0.4(10)
C62 C61 C66 C65 0.4(8)
Si6 C61 C66 C65 -176.2(5)
O5 Si6 C67 C68 120.3(4)
C61 Si6 C67 C68 1.2(5)
C73 Si6 C67 C68 -123.5(4)
O5 Si6 C67 C72 -58.3(4)
C61 Si6 C67 C72 -177.4(4)
C73 Si6 C67 C72 57.9(4)
C72 C67 C68 C69 0.4(8)
Si6 C67 C68 C69 -178.3(4)
C67 C68 C69 C70 -0.9(9)
C68 C69 C70 C71 0.9(9)
C69 C70 C71 C72 -0.4(8)
C70 C71 C72 C67 -0.1(8)
C68 C67 C72 C71 0.1(7)
Si6 C67 C72 C71 178.8(4)
O5 Si6 C73 C74 165.2(4)
C61 Si6 C73 C74 -75.4(5)
C67 Si6 C73 C74 45.9(5)
O5 Si6 C73 C78 -11.6(5)
C61 Si6 C73 C78 107.8(5)
C67 Si6 C73 C78 -130.9(5)
C78 C73 C74 C75 -0.6(8)
Si6 C73 C74 C75 -177.5(4)
C73 C74 C75 C76 1.9(9)
C74 C75 C76 C77 -2.7(10)
C75 C76 C77 C78 2.1(10)
C76 C77 C78 C73 -0.8(10)
C74 C73 C78 C77 0.0(9)
Si6 C73 C78 C77 177.0(5)
O8 Si7 O7 Si8 -27.5(5)
C109 Si7 O7 Si8 -143.8(4)
C115 Si7 O7 Si8 95.7(4)
C91 Si8 O7 Si7 92.4(4)
C97 Si8 O7 Si7 -28.2(5)
C103 Si8 O7 Si7 -147.0(4)
O8 Si7 C109 C110 -128.3(5)
O7 Si7 C109 C110 -7.4(5)
C115 Si7 C109 C110 110.1(5)
O8 Si7 C109 C114 53.0(4)
O7 Si7 C109 C114 173.9(4)
C115 Si7 C109 C114 -68.6(4)
C114 C109 C110 C111 -0.2(8)
Si7 C109 C110 C111 -179.0(5)
C109 C110 C111 C112 1.0(10)
C110 C111 C112 C113 -2.0(10)
C111 C112 C113 C114 2.2(10)
C110 C109 C114 C113 0.4(8)
Si7 C109 C114 C113 179.2(4)
C112 C113 C114 C109 -1.4(9)
O8 Si7 C115 C120 154.1(4)
O7 Si7 C115 C120 29.8(5)
C109 Si7 C115 C120 -87.2(5)
O8 Si7 C115 C116 -29.1(6)
O7 Si7 C115 C116 -153.5(5)
C109 Si7 C115 C116 89.6(6)
C120 C115 C116 C117 -0.8(11)
Si7 C115 C116 C117 -177.8(7)
C115 C116 C117 C118 0.6(13)
C116 C117 C118 C119 -0.1(12)
C117 C118 C119 C120 -0.1(10)
C116 C115 C120 C119 0.6(9)
Si7 C115 C120 C119 177.5(5)
C118 C119 C120 C115 -0.1(10)
O7 Si8 C91 C96 -55.1(5)
C97 Si8 C91 C96 66.3(5)
C103 Si8 C91 C96 -173.0(4)
O7 Si8 C91 C92 125.6(5)
C97 Si8 C91 C92 -113.1(5)
C103 Si8 C91 C92 7.6(6)
C96 C91 C92 C93 -3.8(9)
Si8 C91 C92 C93 175.5(5)
C91 C92 C93 C94 -1.4(11)
C92 C93 C94 C95 5.4(11)
C93 C94 C95 C96 -4.0(10)
C94 C95 C96 C91 -1.4(9)
C92 C91 C96 C95 5.2(8)
Si8 C91 C96 C95 -174.1(4)
O7 Si8 C97 C98 -51.2(4)
C91 Si8 C97 C98 -172.4(3)
C103 Si8 C97 C98 65.9(4)
O7 Si8 C97 C102 129.6(4)
C91 Si8 C97 C102 8.4(5)
C103 Si8 C97 C102 -113.3(4)
C102 C97 C98 C99 0.7(7)
Si8 C97 C98 C99 -178.6(3)
C97 C98 C99 C100 -0.4(7)
C98 C99 C100 C101 -0.4(7)
C99 C100 C101 C102 0.9(7)
C100 C101 C102 C97 -0.6(8)
C98 C97 C102 C101 -0.1(7)
Si8 C97 C102 C101 179.1(4)
O7 Si8 C103 C108 -19.1(5)
C91 Si8 C103 C108 100.9(5)
C97 Si8 C103 C108 -138.5(5)
O7 Si8 C103 C104 158.6(4)
C91 Si8 C103 C104 -81.4(5)
C97 Si8 C103 C104 39.2(5)
C108 C103 C104 C105 -1.4(8)
Si8 C103 C104 C105 -179.2(4)
C103 C104 C105 C106 2.4(8)
C104 C105 C106 C107 -2.5(9)
C105 C106 C107 C108 1.5(9)
C106 C107 C108 C103 -0.5(9)
C104 C103 C108 C107 0.4(8)
Si8 C103 C108 C107 178.2(4)

loop_
_cod_related_entry_id
_cod_related_entry_database
_cod_related_entry_code
1 ChemSpider 11445028
